data_7717434
loop_
_publ_author_name
'Gon&#xe7;alves, Ana C R'
'Libardi, Silvia H.'
'Borges, J&#xfa;lio C'
'Oliveira, Ronaldo J.'
'Gotzmann, Carla'
'Blacque, Olivier'
'de Albuquerque, Sergio'
'Lopes, Carla D.'
'Alberto, Roger'
'Maia, Pedro I. S.'

_publ_section_title
;
 Rhenium(I) and technetium(I) complexes with megazol derivatives: towards
 the development of a theranostic platform for Chagas disease.
;
_journal_issue 48
_journal_name_full 'Dalton transactions (Cambridge, England : 2003)'
_journal_page_first 19153
_journal_page_last 19165
_journal_paper_doi 10.1039/d4dt02714k
_journal_volume 53
_journal_year 2024
_chemical_formula_moiety 'C8 H12 N6 O2 S'
_chemical_formula_sum 'C8 H12 N6 O2 S'
_chemical_formula_weight 256.30
_chemical_name_common TscMe,Me
_chemical_name_systematic (E)-N,N-dimethyl-2-((1-methyl-5-nitro-1H-imidazol-2-yl)methylene)hydrazinecarbothioamide
_space_group_crystal_system monoclinic
_space_group_IT_number 14
_space_group_name_Hall '-P 2ybc'
_space_group_name_H-M_alt 'P 1 21/c 1'
_atom_sites_solution_hydrogens mixed
_audit_creation_date 2024-06-26
_audit_creation_method
;
Olex2 1.5
(compiled 2023.08.24 svn.re1ec1418 for OlexSys, GUI svn.r6817)
;
_audit_update_record
;
2024-06-28 deposited with the CCDC.	2024-11-01 downloaded from the CCDC.
;
_cell_angle_alpha 90
_cell_angle_beta 106.054(5)
_cell_angle_gamma 90
_cell_formula_units_Z 4
_cell_length_a 6.7222(3)
_cell_length_b 28.6428(14)
_cell_length_c 6.0461(3)
_cell_measurement_reflns_used 8416
_cell_measurement_temperature 159.95(10)
_cell_measurement_theta_max 32.3130
_cell_measurement_theta_min 2.8690
_cell_volume 1118.73(10)
_computing_cell_refinement 'CrysAlisPro 1.171.39.46 (Rigaku OD, 2018)'
_computing_data_collection 'CrysAlisPro 1.171.39.46 (Rigaku OD, 2018)'
_computing_data_reduction 'CrysAlisPro 1.171.39.46 (Rigaku OD, 2018)'
_computing_molecular_graphics 'Olex2 1.5 (Dolomanov et al., 2009)'
_computing_publication_material 'Olex2 1.5 (Dolomanov et al., 2009)'
_computing_structure_refinement 'SHELXL 2016/4 (Sheldrick, 2015)'
_diffrn_ambient_environment N~2~
_diffrn_ambient_temperature 159.95(10)
_diffrn_detector 'CCD plate'
_diffrn_detector_area_resol_mean 10.4498
_diffrn_detector_type Ruby
_diffrn_measured_fraction_theta_full 1.000
_diffrn_measured_fraction_theta_max 1.000
_diffrn_measurement_details
;
List of Runs (angles in degrees, time in seconds):

  # Type    Start    End  Width  t~exp~   \w     \q     \k     \f   Frames
#--------------------------------------------------------------------------
  1  \w    -49.00  55.00   0.80   25.00    --  -17.65  77.00-120.00  130
  2  \w    -49.00  55.00   0.80   25.00    --  -17.65  77.00-180.00  130
  3  \w    -13.00  91.00   0.80   25.00    --   18.44  77.00-150.00  130
  4  \w    -13.00  91.00   0.80   25.00    --   18.44  77.00 -30.00  130
  5  \w    -13.00  91.00   0.80   25.00    --   18.44  77.00  90.00  130
  6  \w   -104.00 -36.00   0.80   25.00    --  -17.65-178.00 -60.00   85
  7  \w     35.00 103.80   0.80   25.00    --   18.44 178.00  90.00   86
  8  \w    -25.00  10.20   0.80   25.00    --   18.44 -99.00   0.00   44
  9  \w     35.00 103.80   0.80   25.00    --   18.44 178.00-150.00   86
;
_diffrn_measurement_device 'four-circle diffractometer'
_diffrn_measurement_device_type 'Xcalibur, Ruby'
_diffrn_measurement_method '\w scans'
_diffrn_orient_matrix_type 'CrysAlisPro convention (1999,Acta A55,543-557)'
_diffrn_orient_matrix_UB_11 0.0094154000
_diffrn_orient_matrix_UB_12 -0.0242152000
_diffrn_orient_matrix_UB_13 -0.0195659000
_diffrn_orient_matrix_UB_21 -0.0957848000
_diffrn_orient_matrix_UB_22 0.0004647000
_diffrn_orient_matrix_UB_23 -0.0866452000
_diffrn_orient_matrix_UB_31 0.0527776000
_diffrn_orient_matrix_UB_32 0.0051595000
_diffrn_orient_matrix_UB_33 -0.0837440000
_diffrn_radiation_monochromator graphite
_diffrn_radiation_probe x-ray
_diffrn_radiation_type 'Mo K\a'
_diffrn_radiation_wavelength 0.71073
_diffrn_reflns_av_R_equivalents 0.0335
_diffrn_reflns_av_unetI/netI 0.0170
_diffrn_reflns_Laue_measured_fraction_full 1.000
_diffrn_reflns_Laue_measured_fraction_max 1.000
_diffrn_reflns_limit_h_max 8
_diffrn_reflns_limit_h_min -8
_diffrn_reflns_limit_k_max 35
_diffrn_reflns_limit_k_min -35
_diffrn_reflns_limit_l_max 7
_diffrn_reflns_limit_l_min -7
_diffrn_reflns_number 20845
_diffrn_reflns_point_group_measured_fraction_full 1.000
_diffrn_reflns_point_group_measured_fraction_max 1.000
_diffrn_reflns_theta_full 25.242
_diffrn_reflns_theta_max 26.363
_diffrn_reflns_theta_min 2.845
_diffrn_source 'fine-focus sealed X-ray tube'
_diffrn_source_type 'Enhance (Mo) X-ray Source'
_exptl_absorpt_coefficient_mu 0.291
_exptl_absorpt_correction_T_max 0.981
_exptl_absorpt_correction_T_min 0.920
_exptl_absorpt_correction_type analytical
_exptl_absorpt_process_details
;
CrysAlisPro 1.171.39.46 (Rigaku Oxford Diffraction, 2018)
Analytical numeric absorption correction using a multifaceted crystal
			model based on expressions derived by R.C. Clark & J.S. Reid.
(Clark, R. C. & Reid, J. S. (1995). Acta Cryst. A51, 887-897)
Empirical absorption correction using spherical harmonics,
 implemented in SCALE3 ABSPACK scaling algorithm.
;
_exptl_crystal_colour yellow
_exptl_crystal_density_diffrn 1.522
_exptl_crystal_description block
_exptl_crystal_F_000 536
_exptl_crystal_size_max 0.39
_exptl_crystal_size_mid 0.16
_exptl_crystal_size_min 0.07
_refine_diff_density_max 0.238
_refine_diff_density_min -0.239
_refine_diff_density_rms 0.043
_refine_ls_extinction_method none
_refine_ls_goodness_of_fit_ref 1.057
_refine_ls_hydrogen_treatment mixed
_refine_ls_matrix_type full
_refine_ls_number_parameters 161
_refine_ls_number_reflns 2288
_refine_ls_number_restraints 0
_refine_ls_restrained_S_all 1.057
_refine_ls_R_factor_all 0.0359
_refine_ls_R_factor_gt 0.0298
_refine_ls_shift/su_max 0.001
_refine_ls_shift/su_mean 0.000
_refine_ls_structure_factor_coef Fsqd
_refine_ls_weighting_details 'w=1/[\s^2^(Fo^2^)+(0.0350P)^2^+0.4736P] where P=(Fo^2^+2Fc^2^)/3'
_refine_ls_weighting_scheme calc
_refine_ls_wR_factor_gt 0.0745
_refine_ls_wR_factor_ref 0.0782
_reflns_Friedel_coverage 0.000
_reflns_number_gt 2003
_reflns_number_total 2288
_reflns_threshold_expression 'I > 2\s(I)'
_cod_data_source_file d4dt02714k2.cif
_cod_data_source_block 2
_cod_depositor_comments 'Adding full bibliography for 7717431--7717436.cif.'
_cod_database_code 7717434
_shelx_shelxl_version_number 2016/4
_chemical_oxdiff_formula 'C8 H12 N6 O2 S'
_chemical_oxdiff_usercomment yellow
_shelx_space_group_comment
;
The symmetry employed for this shelxl refinement is uniquely defined
by the following loop, which should always be used as a source of
symmetry information in preference to the above space-group names.
They are only intended as comments.
;
_shelx_estimated_absorpt_t_max 0.980
_shelx_estimated_absorpt_t_min 0.895
_olex2_refinement_description
;
1. Fixed Uiso
 At 1.2 times of:
  All C(H) groups
 At 1.5 times of:
  All C(H,H,H) groups
2.a Aromatic/amide H refined with riding coordinates:
 C2(H2), C5(H5A)
2.b Idealised Me refined as rotating group:
 C3(H3A,H3B,H3C), C7(H7A,H7B,H7C), C8(H8A,H8B,H8C)
;
_olex2_submission_special_instructions 'No special instructions were received'
_oxdiff_exptl_absorpt_empirical_details
;
Empirical correction (ABSPACK) includes:
- Absorption correction using spherical harmonics
- Frame scaling
- Detector area scaling
- B-factor correction
;
_oxdiff_exptl_absorpt_empirical_full_max 1.143
_oxdiff_exptl_absorpt_empirical_full_min 0.854

loop_
_space_group_symop_operation_xyz
'x, y, z'
'-x, y+1/2, -z+1/2'
'-x, -y, -z'
'x, -y-1/2, z-1/2'

loop_
_atom_site_label
_atom_site_type_symbol
_atom_site_fract_x
_atom_site_fract_y
_atom_site_fract_z
_atom_site_U_iso_or_equiv
_atom_site_adp_type
_atom_site_occupancy
_atom_site_site_symmetry_order
_atom_site_calc_flag
_atom_site_refinement_flags_posn
_atom_site_refinement_flags_adp
_atom_site_refinement_flags_occupancy
_atom_site_disorder_assembly
_atom_site_disorder_group
S1 S 0.26276(6) 0.43614(2) -0.26930(6) 0.02916(12) Uani 1 1 d . . . . .
O1 O 0.65352(17) 0.28008(4) 1.14915(19) 0.0346(3) Uani 1 1 d . . . . .
O2 O 0.96933(17) 0.28769(4) 1.1278(2) 0.0382(3) Uani 1 1 d . . . . .
N1 N 0.78139(19) 0.29367(4) 1.0521(2) 0.0259(3) Uani 1 1 d . . . . .
N2 N 0.50995(17) 0.31854(4) 0.7069(2) 0.0208(3) Uani 1 1 d . . . . .
N3 N 0.69912(18) 0.36401(4) 0.5414(2) 0.0233(3) Uani 1 1 d . . . . .
N4 N 0.31356(18) 0.38037(4) 0.1551(2) 0.0259(3) Uani 1 1 d . . . . .
N5 N 0.48893(19) 0.40083(4) 0.1326(2) 0.0238(3) Uani 1 1 d . . . . .
N6 N 0.66811(19) 0.44431(4) -0.0619(2) 0.0255(3) Uani 1 1 d . . . . .
C1 C 0.7121(2) 0.31831(5) 0.8406(2) 0.0220(3) Uani 1 1 d . . . . .
C2 C 0.8254(2) 0.34643(5) 0.7383(2) 0.0235(3) Uani 1 1 d . . . . .
H2 H 0.966273 0.352482 0.794879 0.028 Uiso 1 1 calc R U . . .
C4 C 0.5102(2) 0.34662(5) 0.5255(2) 0.0211(3) Uani 1 1 d . . . . .
C3 C 0.3330(2) 0.29249(5) 0.7426(3) 0.0264(3) Uani 1 1 d . . . . .
H3A H 0.373730 0.260831 0.783814 0.040 Uiso 1 1 calc R U . . .
H3B H 0.221556 0.292789 0.603342 0.040 Uiso 1 1 calc R U . . .
H3C H 0.288144 0.306838 0.864104 0.040 Uiso 1 1 calc R U . . .
C5 C 0.3272(2) 0.35605(5) 0.3385(2) 0.0254(3) Uani 1 1 d . . . . .
H5A H 0.204409 0.343015 0.352186 0.030 Uiso 1 1 calc R U . . .
C6 C 0.4835(2) 0.42732(5) -0.0594(2) 0.0227(3) Uani 1 1 d . . . . .
C7 C 0.8558(2) 0.43765(6) 0.1285(3) 0.0314(3) Uani 1 1 d . . . . .
H7A H 0.847666 0.456493 0.257036 0.047 Uiso 1 1 calc R U . . .
H7B H 0.974685 0.446709 0.080075 0.047 Uiso 1 1 calc R U . . .
H7C H 0.867832 0.405375 0.173121 0.047 Uiso 1 1 calc R U . . .
C8 C 0.6903(3) 0.47413(6) -0.2500(3) 0.0320(4) Uani 1 1 d . . . . .
H8A H 0.588352 0.465611 -0.389550 0.048 Uiso 1 1 calc R U . . .
H8B H 0.826198 0.470186 -0.269753 0.048 Uiso 1 1 calc R U . . .
H8C H 0.671028 0.506167 -0.214088 0.048 Uiso 1 1 calc R U . . .
H5 H 0.602(3) 0.3977(6) 0.245(3) 0.032(5) Uiso 1 1 d . . . . .

loop_
_atom_site_aniso_label
_atom_site_aniso_U_11
_atom_site_aniso_U_22
_atom_site_aniso_U_33
_atom_site_aniso_U_23
_atom_site_aniso_U_13
_atom_site_aniso_U_12
S1 0.0248(2) 0.0361(2) 0.0238(2) 0.00221(15) 0.00201(15) 0.00608(15)
O1 0.0354(6) 0.0356(6) 0.0324(6) 0.0088(5) 0.0083(5) -0.0014(5)
O2 0.0247(6) 0.0408(7) 0.0398(7) 0.0087(5) -0.0066(5) -0.0010(5)
N1 0.0256(7) 0.0198(6) 0.0280(6) 0.0006(5) 0.0005(5) -0.0014(5)
N2 0.0174(6) 0.0201(6) 0.0237(6) -0.0013(5) 0.0039(5) -0.0001(4)
N3 0.0186(6) 0.0243(6) 0.0256(6) -0.0007(5) 0.0038(5) -0.0007(5)
N4 0.0194(6) 0.0323(7) 0.0249(6) -0.0013(5) 0.0041(5) -0.0011(5)
N5 0.0186(6) 0.0286(6) 0.0223(6) 0.0011(5) 0.0024(5) 0.0001(5)
N6 0.0238(6) 0.0262(6) 0.0259(6) 0.0017(5) 0.0056(5) 0.0007(5)
C1 0.0195(7) 0.0194(7) 0.0244(7) -0.0012(5) 0.0017(5) 0.0019(5)
C2 0.0184(7) 0.0226(7) 0.0270(7) -0.0011(6) 0.0020(5) 0.0003(5)
C4 0.0198(7) 0.0206(7) 0.0227(7) -0.0026(5) 0.0055(5) 0.0002(5)
C3 0.0196(7) 0.0310(8) 0.0292(8) 0.0006(6) 0.0076(6) -0.0036(6)
C5 0.0186(7) 0.0317(8) 0.0247(7) -0.0002(6) 0.0039(6) -0.0031(6)
C6 0.0248(7) 0.0208(7) 0.0224(7) -0.0036(5) 0.0065(6) 0.0043(5)
C7 0.0222(8) 0.0353(8) 0.0344(8) 0.0033(7) 0.0042(6) -0.0018(6)
C8 0.0344(9) 0.0292(8) 0.0338(9) 0.0049(6) 0.0116(7) -0.0007(7)

loop_
_atom_type_symbol
_atom_type_description
_atom_type_scat_dispersion_real
_atom_type_scat_dispersion_imag
_atom_type_scat_source
C C 0.0033 0.0016 'International Tables Vol C Tables 4.2.6.8 and 6.1.1.4'
H H 0.0000 0.0000 'International Tables Vol C Tables 4.2.6.8 and 6.1.1.4'
N N 0.0061 0.0033 'International Tables Vol C Tables 4.2.6.8 and 6.1.1.4'
O O 0.0106 0.0060 'International Tables Vol C Tables 4.2.6.8 and 6.1.1.4'
S S 0.1246 0.1234 'International Tables Vol C Tables 4.2.6.8 and 6.1.1.4'

loop_
_exptl_crystal_face_index_h
_exptl_crystal_face_index_k
_exptl_crystal_face_index_l
_exptl_crystal_face_perp_dist
0 1 0 0.0394
0 -1 0 0.0304
-1 -1 0 0.0765
1 1 0 0.0765
0 -1 5 0.1625
3 4 -5 0.1666
-4 -5 4 0.1760
3 -5 -3 0.1445
1 -5 0 0.0510

loop_
_geom_angle_atom_site_label_1
_geom_angle_atom_site_label_2
_geom_angle_atom_site_label_3
_geom_angle
_geom_angle_site_symmetry_1
_geom_angle_site_symmetry_3
_geom_angle_publ_flag
O1 N1 O2 123.98(13) . . ?
O1 N1 C1 119.18(12) . . ?
O2 N1 C1 116.83(13) . . ?
C1 N2 C3 128.24(12) . . ?
C4 N2 C1 104.81(11) . . ?
C4 N2 C3 126.87(12) . . ?
C4 N3 C2 105.99(12) . . ?
C5 N4 N5 117.52(12) . . ?
N4 N5 C6 120.05(12) . . ?
N4 N5 H5 118.4(12) . . ?
C6 N5 H5 121.5(12) . . ?
C6 N6 C7 122.91(13) . . ?
C6 N6 C8 121.07(13) . . ?
C8 N6 C7 115.84(12) . . ?
N2 C1 N1 123.78(12) . . ?
C2 C1 N1 127.87(13) . . ?
C2 C1 N2 108.32(12) . . ?
N3 C2 C1 108.93(12) . . ?
N3 C2 H2 125.5 . . ?
C1 C2 H2 125.5 . . ?
N2 C4 C5 123.36(12) . . ?
N3 C4 N2 111.94(12) . . ?
N3 C4 C5 124.70(13) . . ?
N2 C3 H3A 109.5 . . ?
N2 C3 H3B 109.5 . . ?
N2 C3 H3C 109.5 . . ?
H3A C3 H3B 109.5 . . ?
H3A C3 H3C 109.5 . . ?
H3B C3 H3C 109.5 . . ?
N4 C5 C4 127.92(13) . . ?
N4 C5 H5A 116.0 . . ?
C4 C5 H5A 116.0 . . ?
N5 C6 S1 121.99(11) . . ?
N6 C6 S1 124.35(11) . . ?
N6 C6 N5 113.66(12) . . ?
N6 C7 H7A 109.5 . . ?
N6 C7 H7B 109.5 . . ?
N6 C7 H7C 109.5 . . ?
H7A C7 H7B 109.5 . . ?
H7A C7 H7C 109.5 . . ?
H7B C7 H7C 109.5 . . ?
N6 C8 H8A 109.5 . . ?
N6 C8 H8B 109.5 . . ?
N6 C8 H8C 109.5 . . ?
H8A C8 H8B 109.5 . . ?
H8A C8 H8C 109.5 . . ?
H8B C8 H8C 109.5 . . ?

loop_
_geom_bond_atom_site_label_1
_geom_bond_atom_site_label_2
_geom_bond_distance
_geom_bond_site_symmetry_2
_geom_bond_publ_flag
S1 C6 1.6836(14) . ?
O1 N1 1.2304(17) . ?
O2 N1 1.2309(16) . ?
N1 C1 1.4214(18) . ?
N2 C1 1.3755(17) . ?
N2 C4 1.3600(18) . ?
N2 C3 1.4700(17) . ?
N3 C2 1.3537(18) . ?
N3 C4 1.3428(18) . ?
N4 N5 1.3567(17) . ?
N4 C5 1.2914(19) . ?
N5 C6 1.3786(19) . ?
N5 H5 0.873(19) . ?
N6 C6 1.3370(19) . ?
N6 C7 1.4664(19) . ?
N6 C8 1.4624(19) . ?
C1 C2 1.368(2) . ?
C2 H2 0.9300 . ?
C4 C5 1.4475(19) . ?
C3 H3A 0.9600 . ?
C3 H3B 0.9600 . ?
C3 H3C 0.9600 . ?
C5 H5A 0.9300 . ?
C7 H7A 0.9600 . ?
C7 H7B 0.9600 . ?
C7 H7C 0.9600 . ?
C8 H8A 0.9600 . ?
C8 H8B 0.9600 . ?
C8 H8C 0.9600 . ?

loop_
_geom_hbond_atom_site_label_D
_geom_hbond_atom_site_label_H
_geom_hbond_atom_site_label_A
_geom_hbond_distance_DH
_geom_hbond_distance_HA
_geom_hbond_distance_DA
_geom_hbond_angle_DHA
_geom_hbond_site_symmetry_A
C5 H5A O2_$1 0.93 2.38 3.0901(18) 133.0 1_454
N5 H5 N3 0.873(19) 1.983(18) 2.6995(17) 138.5(16) .

loop_
_geom_torsion_atom_site_label_1
_geom_torsion_atom_site_label_2
_geom_torsion_atom_site_label_3
_geom_torsion_atom_site_label_4
_geom_torsion
_geom_torsion_site_symmetry_1
_geom_torsion_site_symmetry_2
_geom_torsion_site_symmetry_3
_geom_torsion_site_symmetry_4
_geom_torsion_publ_flag
O1 N1 C1 N2 -16.5(2) . . . . ?
O1 N1 C1 C2 161.15(14) . . . . ?
O2 N1 C1 N2 164.21(13) . . . . ?
O2 N1 C1 C2 -18.2(2) . . . . ?
N1 C1 C2 N3 -178.55(13) . . . . ?
N2 C1 C2 N3 -0.63(16) . . . . ?
N2 C4 C5 N4 -176.68(14) . . . . ?
N3 C4 C5 N4 3.0(2) . . . . ?
N4 N5 C6 S1 0.97(18) . . . . ?
N4 N5 C6 N6 -178.28(12) . . . . ?
N5 N4 C5 C4 -1.6(2) . . . . ?
C1 N2 C4 N3 -0.75(15) . . . . ?
C1 N2 C4 C5 178.97(13) . . . . ?
C2 N3 C4 N2 0.38(16) . . . . ?
C2 N3 C4 C5 -179.34(13) . . . . ?
C4 N2 C1 N1 178.85(13) . . . . ?
C4 N2 C1 C2 0.83(15) . . . . ?
C4 N3 C2 C1 0.16(16) . . . . ?
C3 N2 C1 N1 -4.1(2) . . . . ?
C3 N2 C1 C2 177.88(13) . . . . ?
C3 N2 C4 N3 -177.86(12) . . . . ?
C3 N2 C4 C5 1.9(2) . . . . ?
C5 N4 N5 C6 -179.80(13) . . . . ?
C7 N6 C6 S1 177.27(11) . . . . ?
C7 N6 C6 N5 -3.50(19) . . . . ?
C8 N6 C6 S1 2.3(2) . . . . ?
C8 N6 C6 N5 -178.50(12) . . . . ?

loop_
_exptl_oxdiff_crystal_face_indexfrac_h
_exptl_oxdiff_crystal_face_indexfrac_k
_exptl_oxdiff_crystal_face_indexfrac_l
_exptl_oxdiff_crystal_face_x
_exptl_oxdiff_crystal_face_y
_exptl_oxdiff_crystal_face_z
-0.0000 0.9999 -0.0000 -0.0242 0.0005 0.0052
0.0000 -0.9999 0.0000 0.0242 -0.0005 -0.0052
-1.0001 -0.9975 0.0002 0.0147 0.0953 -0.0579
1.0001 0.9975 -0.0002 -0.0147 -0.0953 0.0579
-0.0007 -0.9993 4.9996 -0.0736 -0.4336 -0.4239
3.0012 3.9917 -5.0002 0.0294 0.1476 0.5977
-4.0012 -4.9893 4.0005 0.0049 0.0343 -0.5719
3.0010 -5.0070 -3.0002 0.2082 -0.0298 0.3838
1.0002 -5.0018 -0.0001 0.1305 -0.0981 0.0270
